data_4324355
loop_
_publ_author_name
'A. E. Miroslavov'
'G. V. Sidorenko'
'D. N. Suglobov'
'A. A. Lumpov'
'V. V. Gurzhiy'
'M. S. Grigor'ev'
'V. A. Mikhalev'

_publ_contact_author_address ' '
_publ_contact_author_email vladgeo17@mail.ru
_publ_contact_author_fax 7(812)328-97-75
_publ_contact_author_name 'Vladislav V. Gurzhiy'
_publ_contact_author_phone 7(812)328-96-47
_publ_section_title
;
 Technetium(I) Carbonyl Dithiocarbamates and Xanthates
;
_journal_name_full 'Inorganic Chemistry'
_journal_page_first 1098
_journal_page_last 1104
_journal_paper_doi 10.1021/ic1019313
_journal_volume 50
_journal_year 2011
_chemical_formula_sum 'C13 H15 N2 O3 S2 Tc'
_chemical_formula_weight 409.39
_chemical_name_systematic
;
 ?
;
_space_group_IT_number 14
_symmetry_cell_setting monoclinic
_symmetry_space_group_name_Hall '-P 2ybc'
_symmetry_space_group_name_H-M 'P 1 21/c 1'
_atom_sites_solution_hydrogens geom
_atom_sites_solution_primary direct
_atom_sites_solution_secondary difmap
_audit_creation_method SHELXL-97
_cell_angle_alpha 90.00
_cell_angle_beta 95.615(2)
_cell_angle_gamma 90.00
_cell_formula_units_Z 4
_cell_length_a 11.5981(9)
_cell_length_b 10.7273(8)
_cell_length_c 13.3522(11)
_cell_measurement_temperature 100(2)
_cell_volume 1653.3(2)
_computing_structure_refinement 'SHELXL-97 (Sheldrick, 1997)'
_diffrn_ambient_temperature 100(2)
_diffrn_measured_fraction_theta_full 0.992
_diffrn_measured_fraction_theta_max 0.992
_diffrn_radiation_monochromator graphite
_diffrn_radiation_source 'fine-focus sealed tube'
_diffrn_radiation_type MoK\a
_diffrn_radiation_wavelength 0.71073
_diffrn_reflns_av_R_equivalents 0.0262
_diffrn_reflns_av_sigmaI/netI 0.0256
_diffrn_reflns_limit_h_max 18
_diffrn_reflns_limit_h_min -16
_diffrn_reflns_limit_k_max 8
_diffrn_reflns_limit_k_min -17
_diffrn_reflns_limit_l_max 21
_diffrn_reflns_limit_l_min -21
_diffrn_reflns_number 26199
_diffrn_reflns_theta_full 35.19
_diffrn_reflns_theta_max 35.19
_diffrn_reflns_theta_min 1.76
_exptl_absorpt_coefficient_mu 1.132
_exptl_absorpt_correction_T_max 0.8396
_exptl_absorpt_correction_T_min 0.7573
_exptl_crystal_density_diffrn 1.645
_exptl_crystal_F_000 824
_exptl_crystal_size_max 0.26
_exptl_crystal_size_mid 0.22
_exptl_crystal_size_min 0.16
_refine_diff_density_max 0.903
_refine_diff_density_min -1.236
_refine_diff_density_rms 0.378
_refine_ls_extinction_method none
_refine_ls_goodness_of_fit_ref 1.061
_refine_ls_hydrogen_treatment mixed
_refine_ls_matrix_type full
_refine_ls_number_parameters 190
_refine_ls_number_reflns 7328
_refine_ls_number_restraints 0
_refine_ls_restrained_S_all 1.061
_refine_ls_R_factor_all 0.0400
_refine_ls_R_factor_gt 0.0258
_refine_ls_shift/su_max 0.000
_refine_ls_shift/su_mean 0.000
_refine_ls_structure_factor_coef Fsqd
_refine_ls_weighting_details 'calc w=1/[\s^2^(Fo^2^)+(0.0714P)^2^+0.0000P] where P=(Fo^2^+2Fc^2^)/3'
_refine_ls_weighting_scheme calc
_refine_ls_wR_factor_gt 0.0733
_refine_ls_wR_factor_ref 0.1047
_reflns_number_gt 6079
_reflns_number_total 7328
_reflns_threshold_expression >2sigma(I)
_cod_data_source_file ic1019313_si_003.cif
_cod_data_source_block C13H15N2O3S2Tc
_cod_database_code 4324355

loop_
_symmetry_equiv_pos_as_xyz
'x, y, z'
'-x, y+1/2, -z+1/2'
'-x, -y, -z'
'x, -y-1/2, z-1/2'

loop_
_atom_site_label
_atom_site_type_symbol
_atom_site_fract_x
_atom_site_fract_y
_atom_site_fract_z
_atom_site_U_iso_or_equiv
_atom_site_adp_type
_atom_site_occupancy
_atom_site_symmetry_multiplicity
_atom_site_calc_flag
_atom_site_refinement_flags
Tc1 Tc 0.174340(11) 0.317966(12) 0.586207(10) 0.01476(5) Uani 1 1 d .
S1 S 0.29704(3) 0.26955(4) 0.74574(3) 0.01767(8) Uani 1 1 d .
S2 S 0.38199(4) 0.30499(4) 0.55022(3) 0.01790(8) Uani 1 1 d .
O1 O 0.06520(13) 0.37581(15) 0.37156(12) 0.0303(3) Uani 1 1 d .
O2 O -0.06203(13) 0.32554(14) 0.67188(13) 0.0293(3) Uani 1 1 d .
O3 O 0.20359(14) 0.59528(14) 0.63713(14) 0.0345(3) Uani 1 1 d .
N1 N 0.52401(12) 0.28972(13) 0.72180(11) 0.0157(2) Uani 1 1 d .
N2 N 0.16685(12) 0.11458(13) 0.55537(11) 0.0154(2) Uani 1 1 d .
C1 C 0.10523(15) 0.35427(17) 0.45189(15) 0.0208(3) Uani 1 1 d .
C2 C 0.02644(16) 0.32085(15) 0.63921(14) 0.0195(3) Uani 1 1 d .
C3 C 0.19122(15) 0.49139(17) 0.61684(16) 0.0229(3) Uani 1 1 d .
C4 C 0.41598(14) 0.28747(15) 0.67810(12) 0.0153(3) Uani 1 1 d .
C5 C 0.54719(16) 0.29184(18) 0.83253(14) 0.0205(3) Uani 1 1 d .
H5A H 0.6261 0.2591 0.8516 0.025 Uiso 1 1 calc R
H5B H 0.4915 0.2359 0.8619 0.025 Uiso 1 1 calc R
C6 C 0.53761(18) 0.42135(19) 0.87671(15) 0.0267(4) Uani 1 1 d .
H6A H 0.5534 0.4172 0.9501 0.040 Uiso 1 1 calc R
H6B H 0.4592 0.4537 0.8592 0.040 Uiso 1 1 calc R
H6C H 0.5940 0.4767 0.8494 0.040 Uiso 1 1 calc R
C7 C 0.62267(15) 0.30152(17) 0.66108(14) 0.0198(3) Uani 1 1 d .
H7A H 0.6048 0.2551 0.5974 0.024 Uiso 1 1 calc R
H7B H 0.6914 0.2621 0.6979 0.024 Uiso 1 1 calc R
C8 C 0.65248(18) 0.43550(19) 0.63637(17) 0.0285(4) Uani 1 1 d .
H8A H 0.7186 0.4362 0.5959 0.043 Uiso 1 1 calc R
H8B H 0.6725 0.4818 0.6989 0.043 Uiso 1 1 calc R
H8C H 0.5856 0.4748 0.5983 0.043 Uiso 1 1 calc R
C9 C 0.13463(14) 0.03071(16) 0.62244(13) 0.0183(3) Uani 1 1 d .
H9A H 0.1135 0.0598 0.6853 0.022 Uiso 1 1 calc R
C10 C 0.13111(17) -0.09665(17) 0.60338(14) 0.0226(3) Uani 1 1 d .
H10A H 0.1091 -0.1533 0.6528 0.027 Uiso 1 1 calc R
C11 C 0.16020(17) -0.13981(17) 0.51124(15) 0.0240(3) Uani 1 1 d .
H11A H 0.1584 -0.2265 0.4964 0.029 Uiso 1 1 calc R
C12 C 0.19193(17) -0.05426(17) 0.44114(14) 0.0230(3) Uani 1 1 d .
H12A H 0.2110 -0.0812 0.3770 0.028 Uiso 1 1 calc R
C13 C 0.19536(15) 0.07142(16) 0.46615(13) 0.0196(3) Uani 1 1 d .
H13A H 0.2188 0.1295 0.4184 0.024 Uiso 1 1 calc R

loop_
_atom_site_aniso_label
_atom_site_aniso_U_11
_atom_site_aniso_U_22
_atom_site_aniso_U_33
_atom_site_aniso_U_23
_atom_site_aniso_U_13
_atom_site_aniso_U_12
Tc1 0.01398(7) 0.01343(7) 0.01717(8) -0.00044(4) 0.00312(5) 0.00020(4)
S1 0.01658(16) 0.02242(19) 0.01465(17) -0.00133(13) 0.00472(13) -0.00239(13)
S2 0.01571(16) 0.02416(19) 0.01430(18) 0.00198(13) 0.00379(13) -0.00025(13)
O1 0.0279(7) 0.0363(8) 0.0261(7) 0.0074(6) -0.0003(5) 0.0046(6)
O2 0.0200(6) 0.0383(8) 0.0308(8) -0.0106(6) 0.0081(6) -0.0007(5)
O3 0.0325(8) 0.0183(6) 0.0527(10) -0.0047(6) 0.0043(7) -0.0019(5)
N1 0.0155(5) 0.0169(5) 0.0151(6) 0.0002(5) 0.0030(4) 0.0019(4)
N2 0.0168(5) 0.0148(5) 0.0148(6) 0.0005(4) 0.0032(4) 0.0005(4)
C1 0.0185(7) 0.0192(7) 0.0251(8) 0.0023(6) 0.0036(6) 0.0013(6)
C2 0.0185(7) 0.0197(7) 0.0202(8) -0.0042(5) 0.0020(6) -0.0006(5)
C3 0.0181(7) 0.0193(7) 0.0312(9) 0.0004(6) 0.0027(6) -0.0001(5)
C4 0.0168(6) 0.0144(6) 0.0152(7) -0.0005(5) 0.0041(5) 0.0002(5)
C5 0.0198(7) 0.0248(7) 0.0167(7) 0.0003(6) 0.0009(6) 0.0021(6)
C6 0.0267(8) 0.0298(9) 0.0233(8) -0.0085(7) 0.0015(7) -0.0004(7)
C7 0.0149(6) 0.0238(7) 0.0212(8) 0.0010(6) 0.0047(6) 0.0027(5)
C8 0.0253(8) 0.0284(9) 0.0327(10) 0.0073(8) 0.0074(7) -0.0058(7)
C9 0.0209(7) 0.0181(7) 0.0165(7) -0.0001(5) 0.0043(5) -0.0028(5)
C10 0.0271(8) 0.0179(7) 0.0224(8) 0.0019(6) 0.0014(6) -0.0041(6)
C11 0.0288(8) 0.0160(7) 0.0259(9) -0.0037(6) -0.0032(7) 0.0011(6)
C12 0.0304(8) 0.0205(7) 0.0179(7) -0.0042(6) 0.0012(6) 0.0056(6)
C13 0.0245(7) 0.0188(7) 0.0164(7) 0.0000(5) 0.0057(6) 0.0025(6)

loop_
_atom_type_symbol
_atom_type_description
_atom_type_scat_dispersion_real
_atom_type_scat_dispersion_imag
_atom_type_scat_source
C C 0.0033 0.0016 'International Tables Vol C Tables 4.2.6.8 and 6.1.1.4'
H H 0.0000 0.0000 'International Tables Vol C Tables 4.2.6.8 and 6.1.1.4'
N N 0.0061 0.0033 'International Tables Vol C Tables 4.2.6.8 and 6.1.1.4'
O O 0.0106 0.0060 'International Tables Vol C Tables 4.2.6.8 and 6.1.1.4'
S S 0.1246 0.1234 'International Tables Vol C Tables 4.2.6.8 and 6.1.1.4'
Tc Tc -1.4390 0.7593 'International Tables Vol C Tables 4.2.6.8 and 6.1.1.4'

loop_
_geom_angle_atom_site_label_1
_geom_angle_atom_site_label_2
_geom_angle_atom_site_label_3
_geom_angle
C3 Tc1 C2 88.96(7)
C3 Tc1 C1 91.55(8)
C2 Tc1 C1 91.97(8)
C3 Tc1 N2 176.13(6)
C2 Tc1 N2 93.67(6)
C1 Tc1 N2 91.19(7)
C3 Tc1 S1 88.97(6)
C2 Tc1 S1 98.29(6)
C1 Tc1 S1 169.73(5)
N2 Tc1 S1 87.85(4)
C3 Tc1 S2 90.85(5)
C2 Tc1 S2 169.25(6)
C1 Tc1 S2 98.77(5)
N2 Tc1 S2 86.03(4)
S1 Tc1 S2 70.965(15)
C4 S1 Tc1 87.05(6)
C4 S2 Tc1 86.96(6)
C4 N1 C7 120.67(15)
C4 N1 C5 120.74(14)
C7 N1 C5 118.37(14)
C9 N2 C13 117.74(14)
C9 N2 Tc1 122.76(11)
C13 N2 Tc1 119.50(11)
O1 C1 Tc1 179.29(16)
O2 C2 Tc1 178.33(15)
O3 C3 Tc1 178.30(19)
N1 C4 S2 123.15(13)
N1 C4 S1 122.52(13)
S2 C4 S1 114.32(9)
N1 C5 C6 112.96(15)
N1 C5 H5A 109.0
C6 C5 H5A 109.0
N1 C5 H5B 109.0
C6 C5 H5B 109.0
H5A C5 H5B 107.8
C5 C6 H6A 109.5
C5 C6 H6B 109.5
H6A C6 H6B 109.5
C5 C6 H6C 109.5
H6A C6 H6C 109.5
H6B C6 H6C 109.5
N1 C7 C8 113.96(15)
N1 C7 H7A 108.8
C8 C7 H7A 108.8
N1 C7 H7B 108.8
C8 C7 H7B 108.8
H7A C7 H7B 107.7
C7 C8 H8A 109.5
C7 C8 H8B 109.5
H8A C8 H8B 109.5
C7 C8 H8C 109.5
H8A C8 H8C 109.5
H8B C8 H8C 109.5
N2 C9 C10 122.67(16)
N2 C9 H9A 118.7
C10 C9 H9A 118.7
C11 C10 C9 119.04(17)
C11 C10 H10A 120.5
C9 C10 H10A 120.5
C12 C11 C10 118.80(16)
C12 C11 H11A 120.6
C10 C11 H11A 120.6
C11 C12 C13 118.93(17)
C11 C12 H12A 120.5
C13 C12 H12A 120.5
N2 C13 C12 122.81(16)
N2 C13 H13A 118.6
C12 C13 H13A 118.6

loop_
_geom_bond_atom_site_label_1
_geom_bond_atom_site_label_2
_geom_bond_distance
Tc1 C3 1.9107(19)
Tc1 C2 1.9188(18)
Tc1 C1 1.9312(19)
Tc1 N2 2.2204(14)
Tc1 S1 2.4978(5)
Tc1 S2 2.5054(5)
S1 C4 1.7318(16)
S2 C4 1.7246(17)
O1 C1 1.150(2)
O2 C2 1.155(2)
O3 C3 1.153(2)
N1 C4 1.330(2)
N1 C7 1.471(2)
N1 C5 1.477(2)
N2 C9 1.348(2)
N2 C13 1.349(2)
C5 C6 1.518(3)
C5 H5A 0.9900
C5 H5B 0.9900
C6 H6A 0.9800
C6 H6B 0.9800
C6 H6C 0.9800
C7 C8 1.522(3)
C7 H7A 0.9900
C7 H7B 0.9900
C8 H8A 0.9800
C8 H8B 0.9800
C8 H8C 0.9800
C9 C10 1.390(2)
C9 H9A 0.9500
C10 C11 1.387(3)
C10 H10A 0.9500
C11 C12 1.386(3)
C11 H11A 0.9500
C12 C13 1.389(2)
C12 H12A 0.9500
C13 H13A 0.9500

loop_
_geom_torsion_atom_site_label_1
_geom_torsion_atom_site_label_2
_geom_torsion_atom_site_label_3
_geom_torsion_atom_site_label_4
_geom_torsion
C3 Tc1 S1 C4 -86.12(8)
C2 Tc1 S1 C4 -174.92(7)
C1 Tc1 S1 C4 6.9(3)
N2 Tc1 S1 C4 91.67(6)
S2 Tc1 S1 C4 5.13(5)
C3 Tc1 S2 C4 83.46(8)
C2 Tc1 S2 C4 -5.5(3)
C1 Tc1 S2 C4 175.15(8)
N2 Tc1 S2 C4 -94.25(7)
S1 Tc1 S2 C4 -5.16(5)
C3 Tc1 N2 C9 87.1(10)
C2 Tc1 N2 C9 -45.82(14)
C1 Tc1 N2 C9 -137.87(14)
S1 Tc1 N2 C9 52.36(13)
S2 Tc1 N2 C9 123.42(13)
C3 Tc1 N2 C13 -93.0(10)
C2 Tc1 N2 C13 134.14(14)
C1 Tc1 N2 C13 42.09(13)
S1 Tc1 N2 C13 -127.69(12)
S2 Tc1 N2 C13 -56.62(12)
C3 Tc1 C1 O1 93(14)
C2 Tc1 C1 O1 -178(100)
N2 Tc1 C1 O1 -84(14)
S1 Tc1 C1 O1 0(14)
S2 Tc1 C1 O1 2(14)
C3 Tc1 C2 O2 -7(6)
C1 Tc1 C2 O2 -98(6)
N2 Tc1 C2 O2 170(6)
S1 Tc1 C2 O2 82(6)
S2 Tc1 C2 O2 82(6)
C2 Tc1 C3 O3 112(6)
C1 Tc1 C3 O3 -156(6)
N2 Tc1 C3 O3 -21(7)
S1 Tc1 C3 O3 13(6)
S2 Tc1 C3 O3 -58(6)
C7 N1 C4 S2 -3.0(2)
C5 N1 C4 S2 171.43(13)
C7 N1 C4 S1 178.22(12)
C5 N1 C4 S1 -7.3(2)
Tc1 S2 C4 N1 -171.10(14)
Tc1 S2 C4 S1 7.73(8)
Tc1 S1 C4 N1 171.09(14)
Tc1 S1 C4 S2 -7.75(8)
C4 N1 C5 C6 -81.7(2)
C7 N1 C5 C6 92.87(18)
C4 N1 C7 C8 85.6(2)
C5 N1 C7 C8 -89.04(19)
C13 N2 C9 C10 0.7(3)
Tc1 N2 C9 C10 -179.34(13)
N2 C9 C10 C11 -1.0(3)
C9 C10 C11 C12 0.0(3)
C10 C11 C12 C13 1.1(3)
C9 N2 C13 C12 0.5(3)
Tc1 N2 C13 C12 -179.49(14)
C11 C12 C13 N2 -1.4(3)
